data_7249503
loop_
_publ_author_name
'Xiang, Wenya'
'Wang, Guozhao'
'Zhao, Zhiying'
'Cui, Meiyan'
'He, Zhangzhen'

_publ_section_title
;
 A new salt-inclusion compound CsCl&#x00B7;(VOSe2O5)4 showing nearly
 isolated spin-1/2 chain structure with a typical square lattice
;
_journal_issue 45
_journal_name_full CrystEngComm
_journal_page_first 6392
_journal_page_last 6395
_journal_paper_doi 10.1039/D4CE00936C
_journal_volume 26
_journal_year 2024
_chemical_absolute_configuration unk
_chemical_formula_moiety 'Cl Cs O24 Se8 V4'
_chemical_formula_sum 'Cl Cs O24 Se8 V4'
_chemical_formula_weight 1387.785
_space_group_crystal_system tetragonal
_space_group_IT_number 79
_space_group_name_Hall 'I 4'
_space_group_name_H-M_alt 'I 4'
_symmetry_Int_Tables_number 79
_atom_sites_solution_primary dual
_audit_block_doi 10.25505/fiz.icsd.cc2kl55j
_audit_creation_date 2024-10-14
_audit_creation_method
;
Olex2 1.5
(compiled 2022.04.07 svn.rca3783a0 for OlexSys, GUI svn.r6498)
;
_audit_update_record
;
2024-10-15 deposited with the CCDC.	2024-10-25 downloaded from the CCDC.
;
_cell_angle_alpha 90
_cell_angle_beta 90
_cell_angle_gamma 90
_cell_formula_units_Z 2
_cell_length_a 12.7443(4)
_cell_length_b 12.7443(4)
_cell_length_c 7.1295(4)
_cell_measurement_reflns_used 2853
_cell_measurement_temperature 99.99(10)
_cell_measurement_theta_max 30.8590
_cell_measurement_theta_min 3.1790
_cell_volume 1157.95(8)
_computing_cell_refinement 'CrysAlisPro 1.171.42.91a (Rigaku OD, 2023)'
_computing_data_collection 'CrysAlisPro 1.171.42.91a (Rigaku OD, 2023)'
_computing_data_reduction 'CrysAlisPro 1.171.42.91a (Rigaku OD, 2023)'
_computing_molecular_graphics 'Olex2 1.5 (Dolomanov et al., 2009)'
_computing_publication_material 'Olex2 1.5 (Dolomanov et al., 2009)'
_computing_structure_refinement 'olex2.refine 1.5 (Bourhis et al., 2015)'
_computing_structure_solution 'SHELXT 2018/2 (Sheldrick, 2018)'
_diffrn_ambient_environment N~2~
_diffrn_ambient_temperature 99.99(10)
_diffrn_detector 'Hybrid Pixel Array Detector'
_diffrn_detector_area_resol_mean 10.0000
_diffrn_detector_type HyPix
_diffrn_measured_fraction_theta_full 1.0000
_diffrn_measured_fraction_theta_max 0.9008
_diffrn_measurement_details
;
List of Runs (angles in degrees, time in seconds):

  # Type    Start    End  Width  t~exp~   \w     \q     \k     \f   Frames
#--------------------------------------------------------------------------
  1  \w    -38.00   2.00   0.50    0.42    --   17.12 -84.00-176.00   80
  2  \w     19.00  45.00   0.50    0.42    --   17.12 -84.00-176.00   52
  3  \w     -7.00  28.00   0.50    0.42    --  -16.34 -99.00   0.00   70
  4  \w    -11.00  33.00   0.50    0.42    --   17.12 -99.00  30.00   88
  5  \w      5.00  40.00   0.50    0.42    --   17.12  84.00 -56.00   70
  6  \w     73.00  99.00   0.50    0.42    --   17.12 178.00 -30.00   52
  7  \w     46.00  82.00   0.50    0.42    --   17.12 178.00-120.00   72
  8  \w     48.00  99.00   0.50    0.42    --   17.12 178.00 150.00  102
;
_diffrn_measurement_device 'four-circle diffractometer'
_diffrn_measurement_device_type 'XtaLAB Synergy R, HyPix'
_diffrn_measurement_method '\w scans'
_diffrn_orient_matrix_type 'CrysAlisPro convention (1999,Acta A55,543-557)'
_diffrn_orient_matrix_UB_11 -0.0496453000
_diffrn_orient_matrix_UB_12 -0.0223951000
_diffrn_orient_matrix_UB_13 0.0205382000
_diffrn_orient_matrix_UB_21 0.0122891000
_diffrn_orient_matrix_UB_22 -0.0437776000
_diffrn_orient_matrix_UB_23 -0.0574164000
_diffrn_orient_matrix_UB_31 0.0219301000
_diffrn_orient_matrix_UB_32 -0.0261070000
_diffrn_orient_matrix_UB_33 0.0785866000
_diffrn_radiation_monochromator mirror
_diffrn_radiation_probe x-ray
_diffrn_radiation_type 'Mo K\a'
_diffrn_radiation_wavelength 0.71073
_diffrn_reflns_av_R_equivalents 0.0561
_diffrn_reflns_av_unetI/netI 0.0694
_diffrn_reflns_Laue_measured_fraction_full 1.0000
_diffrn_reflns_Laue_measured_fraction_max 0.9008
_diffrn_reflns_limit_h_max 18
_diffrn_reflns_limit_h_min -13
_diffrn_reflns_limit_k_max 18
_diffrn_reflns_limit_k_min -17
_diffrn_reflns_limit_l_max 10
_diffrn_reflns_limit_l_min -9
_diffrn_reflns_number 4362
_diffrn_reflns_point_group_measured_fraction_full 0.9625
_diffrn_reflns_point_group_measured_fraction_max 0.8394
_diffrn_reflns_theta_full 25.2417
_diffrn_reflns_theta_max 31.39
_diffrn_reflns_theta_min 2.26
_diffrn_source 'micro-focus sealed X-ray tube'
_diffrn_source_type 'Mova (Mo) X-ray Source'
_exptl_absorpt_coefficient_mu 15.910
_exptl_absorpt_correction_T_max 1.00000
_exptl_absorpt_correction_T_min 0.00318
_exptl_absorpt_correction_type multi-scan
_exptl_absorpt_process_details
;
CrysAlisPro 1.171.42.91a (Rigaku Oxford Diffraction, 2023)
Empirical absorption correction using spherical harmonics,
implemented in SCALE3 ABSPACK scaling algorithm.
;
_exptl_crystal_colour 'clear greenish green'
_exptl_crystal_colour_lustre clear
_exptl_crystal_colour_modifier greenish
_exptl_crystal_colour_primary green
_exptl_crystal_density_diffrn 3.980
_exptl_crystal_description cube
_exptl_crystal_F_000 1258.992
_exptl_crystal_size_max 0.08
_exptl_crystal_size_mid 0.04
_exptl_crystal_size_min 0.01
_refine_diff_density_max 1.3591
_refine_diff_density_min -1.2817
_refine_diff_density_rms 0.3023
_refine_ls_abs_structure_details 'Hooft, R.W.W., Straver, L.H., Spek, A.L. (2010). J. Appl. Cryst., 43, 665-668.'
_refine_ls_abs_structure_Flack 0.03(2)
_refine_ls_d_res_high 0.6823
_refine_ls_d_res_low 9.0116
_refine_ls_goodness_of_fit_ref 0.9520
_refine_ls_hydrogen_treatment undef
_refine_ls_matrix_type full
_refine_ls_number_constraints 0
_refine_ls_number_parameters 88
_refine_ls_number_reflns 1610
_refine_ls_number_restraints 25
_refine_ls_restrained_S_all 0.9446
_refine_ls_R_factor_all 0.0481
_refine_ls_R_factor_gt 0.0383
_refine_ls_shift/su_max 0.0003
_refine_ls_shift/su_mean 0.0000
_refine_ls_structure_factor_coef Fsqd
_refine_ls_weighting_details 'w=1/[\s^2^(Fo^2^)+(0.0386P)^2^] where P=(Fo^2^+2Fc^2^)/3'
_refine_ls_weighting_scheme calc
_refine_ls_wR_factor_gt 0.0796
_refine_ls_wR_factor_ref 0.0832
_reflns_Friedel_coverage 0.769
_reflns_limit_h_max 18
_reflns_limit_h_min -18
_reflns_limit_k_max 17
_reflns_limit_k_min -18
_reflns_limit_l_max 10
_reflns_limit_l_min -9
_reflns_number_gt 1364
_reflns_number_total 1610
_reflns_threshold_expression I>=2u(I)
_cod_data_source_file d4ce00936c2.cif
_cod_data_source_block 0926-L13_auto
_cod_depositor_comments 'Adding full bibliography for 7249503.cif.'
_cod_original_sg_symbol_Hall ' I 4'
_cod_database_code 7249503
_chemical_oxdiff_formula 'Cs V Sb O Se'
_olex2_refinement_description
;
1. Uiso/Uaniso restraints and constraints
Uanis(O4) \\sim Ueq: with sigma of 0.001 and sigma for terminal atoms of 0.002
Uanis(O5) \\sim Ueq: with sigma of 0.001 and sigma for terminal atoms of 0.002
Uanis(O1) \\sim Ueq: with sigma of 0.001 and sigma for terminal atoms of 0.002
Uanis(Se2) \\sim Ueq: with sigma of 0.001 and sigma for terminal atoms of 0.002
;
_olex2_submission_special_instructions 'No special instructions were received'
_oxdiff_exptl_absorpt_empirical_details
;
Empirical correction (ABSPACK) includes:
- Absorption correction using spherical harmonics
- Frame scaling
;
_oxdiff_exptl_absorpt_empirical_full_max 10.326
_oxdiff_exptl_absorpt_empirical_full_min 0.511

loop_
_space_group_symop_id
_space_group_symop_operation_xyz
1 x,y,z
2 -y,x,z
3 y,-x,z
4 -x,-y,z
5 x+1/2,y+1/2,z+1/2
6 -y+1/2,x+1/2,z+1/2
7 y+1/2,-x+1/2,z+1/2
8 -x+1/2,-y+1/2,z+1/2

loop_
_atom_site_label
_atom_site_type_symbol
_atom_site_fract_x
_atom_site_fract_y
_atom_site_fract_z
_atom_site_U_iso_or_equiv
_atom_site_adp_type
_atom_site_occupancy
_atom_site_site_symmetry_order
_atom_site_refinement_flags_posn
_atom_site_refinement_flags_adp
_atom_site_refinement_flags_occupancy
Cs1 Cs 0.5 0.5 -0.00695(19) 0.0453(3) Uani 1.000000 4 S T P
Se2 Se 0.65733(4) 0.94907(4) 0.50100(17) 0.00607(13) Uani 1.000000 1 . U .
Se1 Se 0.53078(4) 0.73054(4) 0.49915(18) 0.00562(14) Uani 1.000000 1 . . .
V1 V 0.74227(12) 0.75381(14) 0.7836(2) 0.0072(2) Uani 1.000000 1 . . .
Cl1 Cl 0.5 0.5 0.4912(9) 0.0096(6) Uani 1.000000 4 S T P
O1 O 0.6069(5) 0.7040(5) 0.6843(9) 0.0073(13) Uani 1.000000 1 . U .
O4 O 0.7218(5) 0.9001(5) 0.6839(9) 0.0071(13) Uani 1.000000 1 . U .
O2 O 0.7059(3) 0.7764(3) 0.9988(11) 0.0072(8) Uani 1.000000 1 . . .
O3 O 0.5373(3) 0.8771(3) 0.5032(10) 0.0091(8) Uani 1.000000 1 . . .
O5 O 0.7213(5) 0.8965(5) 0.3157(9) 0.0072(13) Uani 1.000000 1 . U .
O6 O 0.6075(5) 0.7076(5) 0.3142(10) 0.0084(13) Uani 1.000000 1 . . .

loop_
_atom_site_aniso_label
_atom_site_aniso_U_11
_atom_site_aniso_U_22
_atom_site_aniso_U_33
_atom_site_aniso_U_12
_atom_site_aniso_U_13
_atom_site_aniso_U_23
Cs1 0.0603(5) 0.0603(5) 0.0151(5) -0.000000 -0.000000 0.000000
Se2 0.0067(2) 0.0053(2) 0.0062(2) 0.00070(17) -0.0002(3) 0.0001(3)
Se1 0.0046(2) 0.0069(2) 0.0053(3) -0.00004(18) 0.0005(4) -0.0007(5)
V1 0.0078(6) 0.0065(5) 0.0072(6) -0.0012(4) -0.0034(6) 0.0014(7)
Cl1 0.0092(7) 0.0092(7) 0.0104(15) -0.000000 -0.000000 0.000000
O1 0.0073(15) 0.0075(15) 0.0069(16) 0.0001(5) -0.0002(5) 0.0000(5)
O4 0.0079(15) 0.0069(15) 0.0063(15) -0.0001(5) -0.0001(5) 0.0001(5)
O2 0.0060(17) 0.0074(17) 0.0082(19) 0.0005(14) 0.000(3) 0.001(4)
O3 0.0064(17) 0.0051(17) 0.016(2) -0.0017(14) -0.002(4) 0.002(3)
O5 0.0095(18) 0.0062(18) 0.0058(19) 0.0008(9) 0.0012(9) 0.0008(9)
O6 0.008(2) 0.011(2) 0.007(3) -0.0009(18) 0.001(2) 0.002(2)

loop_
_atom_type_symbol
_atom_type_scat_dispersion_real
_atom_type_scat_dispersion_imag
_atom_type_scat_Cromer_Mann_a1
_atom_type_scat_Cromer_Mann_a2
_atom_type_scat_Cromer_Mann_a3
_atom_type_scat_Cromer_Mann_a4
_atom_type_scat_Cromer_Mann_b1
_atom_type_scat_Cromer_Mann_b2
_atom_type_scat_Cromer_Mann_b3
_atom_type_scat_Cromer_Mann_b4
_atom_type_scat_Cromer_Mann_c
_atom_type_scat_source
_atom_type_scat_dispersion_source
Cl 0.14873 0.16029 11.46040 7.19640 6.25560 1.64550 0.01040 1.16620 18.51940 47.77840 -9.55740 'International Tables Volume C Table 6.1.1.4 (pp. 500-502)' 'Henke, Gullikson and Davis, At. Data and Nucl. Data Tables, 1993, 54, 2'
Cs -0.25336 2.18958 20.38920 19.10620 10.66200 1.49530 3.56900 0.31070 24.38790 213.90401 3.33520 'International Tables Volume C Table 6.1.1.4 (pp. 500-502)' 'Henke, Gullikson and Davis, At. Data and Nucl. Data Tables, 1993, 54, 2'
O 0.01158 0.00611 3.04850 2.28680 1.54630 0.86700 13.27710 5.70110 0.32390 32.90890 0.25080 'International Tables Volume C Table 6.1.1.4 (pp. 500-502)' 'Henke, Gullikson and Davis, At. Data and Nucl. Data Tables, 1993, 54, 2'
Se -0.08110 2.30834 17.00060 5.81960 3.97310 4.35430 2.40980 0.27260 15.23720 43.81630 2.84090 'International Tables Volume C Table 6.1.1.4 (pp. 500-502)' 'Henke, Gullikson and Davis, At. Data and Nucl. Data Tables, 1993, 54, 2'
V 0.31844 0.54361 10.29710 7.35110 2.07030 2.05710 6.86570 0.43850 26.89380 102.47800 1.21990 'International Tables Volume C Table 6.1.1.4 (pp. 500-502)' 'Henke, Gullikson and Davis, At. Data and Nucl. Data Tables, 1993, 54, 2'

loop_
_geom_angle_atom_site_label_1
_geom_angle_atom_site_label_2
_geom_angle_atom_site_label_3
_geom_angle
_geom_angle_site_symmetry_1
_geom_angle_site_symmetry_3
_geom_angle_publ_flag
O1 Cs1 Cl1 126.87(11) 1_554 . ?
O1 Cs1 Cl1 53.13(11) 3_564 1_554 ?
O1 Cs1 Cl1 126.87(11) 3_564 . ?
O1 Cs1 Cl1 53.13(11) 4_664 1_554 ?
O1 Cs1 Cl1 53.13(11) 2_654 1_554 ?
O1 Cs1 Cl1 53.13(11) 1_554 1_554 ?
O1 Cs1 Cl1 126.87(11) 2_654 . ?
O1 Cs1 Cl1 126.87(11) 4_664 . ?
O1 Cs1 O1 106.3(2) 3_564 2_654 ?
O1 Cs1 O1 68.90(11) 2_654 1_554 ?
O1 Cs1 O1 68.90(11) 4_664 3_564 ?
O1 Cs1 O1 68.90(11) 4_664 2_654 ?
O1 Cs1 O1 106.3(2) 4_664 1_554 ?
O1 Cs1 O1 68.90(11) 3_564 1_554 ?
O6 Cs1 Cl1 52.45(11) . . ?
O6 Cs1 Cl1 52.45(11) 4_665 . ?
O6 Cs1 Cl1 127.55(11) . 1_554 ?
O6 Cs1 Cl1 127.55(11) 3_565 1_554 ?
O6 Cs1 Cl1 52.45(11) 2_655 . ?
O6 Cs1 Cl1 127.55(11) 2_655 1_554 ?
O6 Cs1 Cl1 127.55(11) 4_665 1_554 ?
O6 Cs1 Cl1 52.45(11) 3_565 . ?
O6 Cs1 O1 111.63(17) 2_655 1_554 ?
O6 Cs1 O1 179.3(2) 4_665 1_554 ?
O6 Cs1 O1 111.63(17) 3_565 4_664 ?
O6 Cs1 O1 74.42(8) . 1_554 ?
O6 Cs1 O1 111.63(17) 4_665 2_654 ?
O6 Cs1 O1 74.42(8) 4_665 4_664 ?
O6 Cs1 O1 74.42(8) 2_655 2_654 ?
O6 Cs1 O1 111.63(17) . 3_564 ?
O6 Cs1 O1 111.26(17) 3_565 1_554 ?
O6 Cs1 O1 179.3(2) 2_655 3_564 ?
O6 Cs1 O1 111.26(17) 4_665 3_564 ?
O6 Cs1 O1 179.3(2) 3_565 2_654 ?
O6 Cs1 O1 74.42(8) 3_565 3_564 ?
O6 Cs1 O1 111.26(17) 2_655 4_664 ?
O6 Cs1 O1 179.3(2) . 4_664 ?
O6 Cs1 O1 111.26(17) . 2_654 ?
O6 Cs1 O6 68.20(11) 4_665 3_565 ?
O6 Cs1 O6 68.20(11) 3_565 . ?
O6 Cs1 O6 68.20(11) 4_665 2_655 ?
O6 Cs1 O6 68.20(11) 2_655 . ?
O6 Cs1 O6 104.9(2) 4_665 . ?
O6 Cs1 O6 104.9(2) 3_565 2_655 ?
O3 Se2 O4 102.9(3) . . ?
O5 Se2 O4 103.07(18) . . ?
O5 Se2 O3 102.5(3) . . ?
O3 Se1 O1 99.4(3) . . ?
O6 Se1 O1 104.39(19) . . ?
O6 Se1 O3 99.3(3) . . ?
O4 V1 O1 93.3(3) . . ?
O2 V1 O1 82.7(2) 8_664 . ?
O2 V1 O1 98.4(3) . . ?
O2 V1 O4 97.6(2) . . ?
O2 V1 O4 82.7(2) 8_664 . ?
O5 V1 O1 86.3(3) 8_665 . ?
O5 V1 O4 164.9(3) 8_665 . ?
O5 V1 O2 97.4(3) 8_665 . ?
O5 V1 O2 82.3(2) 8_665 8_664 ?
O6 V1 O1 164.2(4) 8_665 . ?
O6 V1 O4 86.2(2) 8_665 . ?
O6 V1 O2 97.3(3) 8_665 . ?
O6 V1 O2 81.6(2) 8_665 8_664 ?
O6 V1 O5 90.0(3) 8_665 8_665 ?
Se1 O1 Cs1 113.7(3) . 1_556 ?
V1 O1 Cs1 109.7(3) . 1_556 ?
V1 O1 Se1 136.6(4) . . ?
V1 O4 Se2 133.5(4) . . ?
Se1 O3 Se2 123.5(2) . . ?
V1 O5 Se2 125.8(4) 8_664 . ?
Se1 O6 Cs1 113.1(3) . 4_665 ?
V1 O6 Cs1 117.3(3) 8_664 4_665 ?
V1 O6 Se1 127.4(4) 8_664 . ?

loop_
_geom_bond_atom_site_label_1
_geom_bond_atom_site_label_2
_geom_bond_distance
_geom_bond_site_symmetry_2
_geom_bond_publ_flag
Cs1 Cl1 3.552(8) . ?
Cs1 Cl1 3.578(8) 1_554 ?
Cs1 O1 3.669(7) 3_564 ?
Cs1 O1 3.669(7) 2_654 ?
Cs1 O1 3.669(7) 4_664 ?
Cs1 O1 3.669(7) 1_554 ?
Cs1 O6 3.757(7) . ?
Cs1 O6 3.757(7) 4_665 ?
Cs1 O6 3.757(7) 2_655 ?
Cs1 O6 3.757(7) 3_565 ?
Se2 O4 1.663(6) . ?
Se2 O3 1.783(4) . ?
Se2 O5 1.691(7) . ?
Se1 O1 1.673(7) . ?
Se1 O3 1.870(4) . ?
Se1 O6 1.667(7) . ?
V1 O1 1.970(7) . ?
V1 O4 2.012(7) . ?
V1 O2 2.170(8) 8_664 ?
V1 O2 1.628(8) . ?
V1 O5 1.984(7) 8_665 ?
V1 O6 1.989(7) 8_665 ?

loop_
_geom_torsion_atom_site_label_1
_geom_torsion_atom_site_label_2
_geom_torsion_atom_site_label_3
_geom_torsion_atom_site_label_4
_geom_torsion
_geom_torsion_site_symmetry_1
_geom_torsion_site_symmetry_2
_geom_torsion_site_symmetry_3
_geom_torsion_site_symmetry_4
_geom_torsion_publ_flag
Cs1 O1 Se1 O3 135.9(2) 1_556 . . . ?
Cs1 O1 Se1 O3 135.9(2) 2_656 . . . ?
Cs1 O1 Se1 O3 135.9(2) 4_666 . . . ?
Cs1 O1 Se1 O3 135.9(2) 3_566 . . . ?
Cs1 O1 Se1 O6 -121.8(3) 2_656 . . . ?
Cs1 O1 Se1 O6 -121.8(3) 1_556 . . . ?
Cs1 O1 Se1 O6 -121.8(3) 3_566 . . . ?
Cs1 O1 Se1 O6 -121.8(3) 4_666 . . . ?
Cs1 O6 Se1 O1 120.5(3) . . . . ?
Cs1 O6 Se1 O1 120.5(3) 4_665 . . . ?
Cs1 O6 Se1 O1 120.5(3) 3_565 . . . ?
Cs1 O6 Se1 O1 120.5(3) 2_655 . . . ?
Cs1 O6 Se1 O3 -137.1(2) 2_655 . . . ?
Cs1 O6 Se1 O3 -137.1(2) 4_665 . . . ?
Cs1 O6 Se1 O3 -137.1(2) 3_565 . . . ?
Cs1 O6 Se1 O3 -137.1(2) . . . . ?
V1 O2 V1 O1 132.8(3) 8_665 . . . ?
V1 O2 V1 O4 -132.7(3) 8_665 . . . ?
V1 O2 V1 O5 45.5(3) . 8_664 8_664 . ?
V1 O2 V1 O6 -45.5(4) . 8_664 8_664 . ?

loop_
_restr_U_iso_atom_site_label
_restr_U_iso_weight_param
Se2 0.0010
O1 0.0010
O4 0.0010
O5 0.0020
